data_4338826
loop_
_publ_author_name
'Filak, Lukas K.'
'Kalinowski, Danuta S.'
'Bauer, Theresa J.'
'Richardson, Des R.'
'Arion, Vladimir B.'

_publ_section_title
;
 Effect of the Piperazine Unit and Metal-Binding Site Position on the
 Solubility and Anti-Proliferative Activity of Ruthenium(II)- and
 Osmium(II)- Arene Complexes of Isomeric Indolo[3,2-c]quinoline-Piperazine
 Hybrids.
;
_journal_issue 13
_journal_name_full 'Inorganic chemistry'
_journal_page_first 6934
_journal_page_last 6943
_journal_paper_doi 10.1021/ic500825j
_journal_volume 53
_journal_year 2014
_chemical_formula_moiety 'C36 H39 Cl N6 Ru, C2 H6 O, 2(Cl), 2(H2 O)'
_chemical_formula_sum 'C38 H49 Cl3 N6 O3 Ru'
_chemical_formula_weight 845.25
_chemical_name_systematic
; 
(hapta^6^-p-Cymene)[6-(4-methylpiperazin-1-ium)-kappaN-(pyridin-2-yl-methylene)-11H-
indolo[3,2-c]quinolin-2-kappaN-amine]chloridoruthenium(II) dichloride ethanol
water solvate  
;
_space_group_IT_number 14
_symmetry_cell_setting monoclinic
_symmetry_space_group_name_Hall '-P 2yn'
_symmetry_space_group_name_H-M 'P 1 21/n 1'
_atom_sites_solution_hydrogens geom
_atom_sites_solution_primary direct
_atom_sites_solution_secondary difmap
_audit_creation_method SHELXL-97
_cell_angle_alpha 90.00
_cell_angle_beta 91.724(4)
_cell_angle_gamma 90.00
_cell_formula_units_Z 4
_cell_length_a 19.2712(14)
_cell_length_b 7.8687(5)
_cell_length_c 25.5459(19)
_cell_measurement_reflns_used 7866
_cell_measurement_temperature 150(2)
_cell_measurement_theta_max 25.21
_cell_measurement_theta_min 2.59
_cell_volume 3872.0(5)
_computing_cell_refinement 'Bruker SAINT'
_computing_data_collection 'Bruker APEX2'
_computing_data_reduction 'Bruker SAINT'
_computing_molecular_graphics 'Bruker SHELXTL'
_computing_publication_material 'Bruker SHELXTL'
_computing_structure_refinement 'SHELXL-97 (Sheldrick, 2008)'
_computing_structure_solution 'SHELXS-97 (Sheldrick, 2008)'
_diffrn_ambient_temperature 150(2)
_diffrn_measured_fraction_theta_full 0.994
_diffrn_measured_fraction_theta_max 0.994
_diffrn_measurement_device_type 'Bruker APEX-II CCD'
_diffrn_measurement_method '\f and \w scans'
_diffrn_radiation_monochromator graphite
_diffrn_radiation_source 'fine-focus sealed tube'
_diffrn_radiation_type MoK\a
_diffrn_radiation_wavelength 0.71073
_diffrn_reflns_av_R_equivalents 0.1077
_diffrn_reflns_av_sigmaI/netI 0.0659
_diffrn_reflns_limit_h_max 23
_diffrn_reflns_limit_h_min -23
_diffrn_reflns_limit_k_max 9
_diffrn_reflns_limit_k_min -9
_diffrn_reflns_limit_l_max 30
_diffrn_reflns_limit_l_min -30
_diffrn_reflns_number 72173
_diffrn_reflns_theta_full 25.45
_diffrn_reflns_theta_max 25.45
_diffrn_reflns_theta_min 2.11
_exptl_absorpt_coefficient_mu 0.657
_exptl_absorpt_correction_T_max 0.9870
_exptl_absorpt_correction_T_min 0.9254
_exptl_absorpt_correction_type multi-scan
_exptl_absorpt_process_details SADABS
_exptl_crystal_colour orange
_exptl_crystal_density_diffrn 1.450
_exptl_crystal_density_method 'not measured'
_exptl_crystal_description plate
_exptl_crystal_F_000 1752
_exptl_crystal_size_max 0.12
_exptl_crystal_size_mid 0.08
_exptl_crystal_size_min 0.02
_refine_diff_density_max 0.511
_refine_diff_density_min -0.590
_refine_diff_density_rms 0.098
_refine_ls_extinction_method none
_refine_ls_goodness_of_fit_ref 1.084
_refine_ls_hydrogen_treatment constr
_refine_ls_matrix_type full
_refine_ls_number_parameters 462
_refine_ls_number_reflns 7139
_refine_ls_number_restraints 6
_refine_ls_restrained_S_all 1.084
_refine_ls_R_factor_all 0.0899
_refine_ls_R_factor_gt 0.0519
_refine_ls_shift/su_max 0.002
_refine_ls_shift/su_mean 0.000
_refine_ls_structure_factor_coef Fsqd
_refine_ls_weighting_details 'calc w=1/[\s^2^(Fo^2^)+(0.0440P)^2^+6.3320P] where P=(Fo^2^+2Fc^2^)/3'
_refine_ls_weighting_scheme calc
_refine_ls_wR_factor_gt 0.0997
_refine_ls_wR_factor_ref 0.1137
_reflns_number_gt 5149
_reflns_number_total 7139
_reflns_threshold_expression >2sigma(I)
_cod_data_source_file ic500825j_si_002.cif
_cod_data_source_block SAPA067
_cod_depositor_comments 'Adding full bibliography for 4338826--4338828.cif.'
_cod_original_sg_symbol_H-M P21/n
_cod_database_code 4338826

loop_
_symmetry_equiv_pos_as_xyz
'x, y, z'
'-x+1/2, y+1/2, -z+1/2'
'-x, -y, -z'
'x-1/2, -y-1/2, z-1/2'

loop_
_atom_site_label
_atom_site_type_symbol
_atom_site_fract_x
_atom_site_fract_y
_atom_site_fract_z
_atom_site_U_iso_or_equiv
_atom_site_adp_type
_atom_site_occupancy
_atom_site_symmetry_multiplicity
_atom_site_calc_flag
_atom_site_refinement_flags
Ru1 Ru 0.603671(18) 0.42919(4) 0.813240(13) 0.01666(11) Uani 1 1 d .
Cl1 Cl 0.63369(6) 0.13630(14) 0.80501(4) 0.0255(3) Uani 1 1 d .
C1 C 0.7859(2) 0.5445(5) 0.91092(17) 0.0207(10) Uani 1 1 d .
H1 H 0.7631 0.5785 0.9417 0.025 Uiso 1 1 calc R
C2 C 0.7492(2) 0.4638(5) 0.87093(16) 0.0179(10) Uani 1 1 d .
C3 C 0.7825(2) 0.4121(6) 0.82555(16) 0.0207(10) Uani 1 1 d .
H3 H 0.7569 0.3550 0.7985 0.025 Uiso 1 1 calc R
C4 C 0.8517(2) 0.4436(6) 0.82017(16) 0.0212(10) Uani 1 1 d .
H4 H 0.8735 0.4082 0.7891 0.025 Uiso 1 1 calc R
C4A C 0.8917(2) 0.5275(5) 0.85964(16) 0.0172(10) Uani 1 1 d .
N5 N 0.96001(18) 0.5601(5) 0.85093(13) 0.0196(8) Uani 1 1 d .
C6 C 0.9985(2) 0.6286(5) 0.88888(17) 0.0192(10) Uani 1 1 d .
C6A C 0.9722(2) 0.6721(5) 0.93850(16) 0.0196(10) Uani 1 1 d .
C6B C 1.0010(2) 0.7274(5) 0.98893(17) 0.0203(10) Uani 1 1 d .
C7 C 1.0679(2) 0.7635(6) 1.00980(18) 0.0235(11) Uani 1 1 d .
H7 H 1.1073 0.7559 0.9885 0.028 Uiso 1 1 calc R
C8 C 1.0752(3) 0.8100(6) 1.06162(19) 0.0288(12) Uani 1 1 d .
H8 H 1.1201 0.8374 1.0755 0.035 Uiso 1 1 calc R
C9 C 1.0188(3) 0.8182(6) 1.09419(19) 0.0315(12) Uani 1 1 d .
H9 H 1.0259 0.8523 1.1296 0.038 Uiso 1 1 calc R
C10 C 0.9525(3) 0.7776(6) 1.07587(17) 0.0249(11) Uani 1 1 d .
H10 H 0.9140 0.7794 1.0982 0.030 Uiso 1 1 calc R
C10A C 0.9448(2) 0.7336(5) 1.02292(17) 0.0207(10) Uani 1 1 d .
N11 N 0.88492(19) 0.6860(5) 0.99602(14) 0.0218(9) Uani 1 1 d .
H11 H 0.8432 0.6811 1.0091 0.026 Uiso 1 1 calc R
C11A C 0.9010(2) 0.6473(5) 0.94540(16) 0.0177(10) Uani 1 1 d .
C11B C 0.8578(2) 0.5765(5) 0.90591(16) 0.0183(9) Uani 1 1 d .
N12 N 1.06909(18) 0.6511(5) 0.87911(14) 0.0206(8) Uani 1 1 d .
C13 C 1.0942(2) 0.5709(6) 0.83122(17) 0.0232(10) Uani 1 1 d .
H13A H 1.0775 0.6359 0.8001 0.028 Uiso 1 1 calc R
H13B H 1.0758 0.4536 0.8282 0.028 Uiso 1 1 calc R
C14 C 1.1722(2) 0.5672(6) 0.83336(18) 0.0254(10) Uani 1 1 d .
H14A H 1.1886 0.4965 0.8633 0.030 Uiso 1 1 calc R
H14B H 1.1892 0.5152 0.8009 0.030 Uiso 1 1 calc R
N15 N 1.20118(19) 0.7432(5) 0.83917(15) 0.0239(9) Uani 1 1 d .
H15 H 1.1863 0.8056 0.8100 0.029 Uiso 1 1 calc R
C16 C 1.1731(2) 0.8270(6) 0.88645(17) 0.0240(11) Uani 1 1 d .
H16A H 1.1902 0.9454 0.8888 0.029 Uiso 1 1 calc R
H16B H 1.1894 0.7656 0.9183 0.029 Uiso 1 1 calc R
C17 C 1.0944(2) 0.8266(5) 0.88317(18) 0.0218(10) Uani 1 1 d .
H17A H 1.0759 0.8810 0.9148 0.026 Uiso 1 1 calc R
H17B H 1.0780 0.8923 0.8522 0.026 Uiso 1 1 calc R
C18 C 1.2789(2) 0.7444(7) 0.8408(2) 0.0324(12) Uani 1 1 d .
H18A H 1.2959 0.6896 0.8093 0.049 Uiso 1 1 calc R
H18B H 1.2961 0.6824 0.8719 0.049 Uiso 1 1 calc R
H18C H 1.2956 0.8620 0.8425 0.049 Uiso 1 1 calc R
N19 N 0.67662(17) 0.4306(4) 0.87550(13) 0.0181(8) Uani 1 1 d .
C20 C 0.6528(2) 0.3965(5) 0.92141(17) 0.0207(10) Uani 1 1 d .
H20 H 0.6818 0.3993 0.9521 0.025 Uiso 1 1 calc R
C21 C 0.5801(2) 0.3542(6) 0.92346(17) 0.0207(10) Uani 1 1 d .
C22 C 0.5480(3) 0.3099(7) 0.96948(19) 0.0328(12) Uani 1 1 d .
H22 H 0.5734 0.3115 1.0019 0.039 Uiso 1 1 calc R
C23 C 0.4789(3) 0.2635(7) 0.96764(19) 0.0364(13) Uani 1 1 d .
H23 H 0.4557 0.2341 0.9987 0.044 Uiso 1 1 calc R
C24 C 0.4444(3) 0.2609(6) 0.91964(19) 0.0317(12) Uani 1 1 d .
H24 H 0.3970 0.2274 0.9173 0.038 Uiso 1 1 calc R
C25 C 0.4781(2) 0.3067(6) 0.87476(18) 0.0235(11) Uani 1 1 d .
H25 H 0.4534 0.3048 0.8420 0.028 Uiso 1 1 calc R
N26 N 0.54531(18) 0.3538(4) 0.87644(14) 0.0199(8) Uani 1 1 d .
C27 C 0.6358(2) 0.4920(6) 0.73163(17) 0.0229(10) Uani 1 1 d .
C28 C 0.6559(2) 0.6218(5) 0.76626(17) 0.0213(10) Uani 1 1 d .
H28 H 0.7030 0.6578 0.7678 0.026 Uiso 1 1 calc R
C29 C 0.6079(3) 0.7000(6) 0.79878(18) 0.0285(12) Uani 1 1 d .
H29 H 0.6236 0.7867 0.8222 0.034 Uiso 1 1 calc R
C30 C 0.5374(2) 0.6536(6) 0.79772(17) 0.0219(10) Uani 1 1 d .
C31 C 0.5171(2) 0.5197(6) 0.76279(17) 0.0217(10) Uani 1 1 d .
H31 H 0.4697 0.4859 0.7607 0.026 Uiso 1 1 calc R
C32 C 0.5648(2) 0.4374(6) 0.73168(16) 0.0215(10) Uani 1 1 d .
H32 H 0.5502 0.3444 0.7103 0.026 Uiso 1 1 calc R
C33 C 0.6866(2) 0.4072(6) 0.69681(18) 0.0282(11) Uani 1 1 d .
H33A H 0.7336 0.4475 0.7057 0.042 Uiso 1 1 calc R
H33B H 0.6749 0.4347 0.6602 0.042 Uiso 1 1 calc R
H33C H 0.6844 0.2838 0.7018 0.042 Uiso 1 1 calc R
C34 C 0.4837(2) 0.7405(6) 0.83014(18) 0.0261(11) Uani 1 1 d .
H34 H 0.4463 0.6559 0.8370 0.031 Uiso 1 1 calc R
C35 C 0.4512(3) 0.8841(6) 0.7973(2) 0.0340(13) Uani 1 1 d .
H35A H 0.4157 0.9416 0.8175 0.051 Uiso 1 1 calc R
H35B H 0.4299 0.8368 0.7652 0.051 Uiso 1 1 calc R
H35C H 0.4873 0.9657 0.7882 0.051 Uiso 1 1 calc R
C36 C 0.5111(3) 0.8073(7) 0.88302(19) 0.0398(14) Uani 1 1 d .
H36A H 0.4731 0.8604 0.9017 0.060 Uiso 1 1 calc R
H36B H 0.5476 0.8915 0.8774 0.060 Uiso 1 1 calc R
H36C H 0.5302 0.7127 0.9039 0.060 Uiso 1 1 calc R
Cl2 Cl 0.65815(7) 0.62897(17) 0.22838(5) 0.0366(3) Uani 1 1 d .
Cl3 Cl 0.73448(6) 0.55924(18) 0.04285(4) 0.0358(3) Uani 1 1 d .
O1 O 0.7265(2) 0.8248(5) 0.13641(15) 0.0558(11) Uani 1 1 d D
H10A H 0.7096 0.7594 0.1600 0.084 Uiso 1 1 d RD
H10B H 0.7434 0.7713 0.1102 0.084 Uiso 1 1 d RD
O2 O 0.6435(3) 0.3290(6) 0.30857(18) 0.0768(14) Uani 1 1 d D
H20A H 0.6482 0.3855 0.2796 0.115 Uiso 1 1 d RD
H20B H 0.6826 0.3217 0.3267 0.115 Uiso 1 1 d RD
O3 O 0.6568(2) 0.8072(5) 0.96429(17) 0.0547(11) Uani 1 1 d .
H30 H 0.6785 0.7498 0.9872 0.082 Uiso 1 1 calc R
C37 C 0.6998(4) 0.9443(9) 0.9475(3) 0.072(2) Uani 1 1 d .
H37A H 0.7366 0.8968 0.9255 0.087 Uiso 1 1 calc R
H37B H 0.6712 1.0213 0.9251 0.087 Uiso 1 1 calc R
C38 C 0.7320(5) 1.0418(10) 0.9883(4) 0.116(4) Uani 1 1 d .
H38A H 0.7596 1.1328 0.9731 0.174 Uiso 1 1 calc R
H38B H 0.7622 0.9682 1.0099 0.174 Uiso 1 1 calc R
H38C H 0.6962 1.0914 1.0101 0.174 Uiso 1 1 calc R

loop_
_atom_site_aniso_label
_atom_site_aniso_U_11
_atom_site_aniso_U_22
_atom_site_aniso_U_33
_atom_site_aniso_U_23
_atom_site_aniso_U_13
_atom_site_aniso_U_12
Ru1 0.01579(19) 0.01581(18) 0.01808(19) 0.00129(16) -0.00447(13) -0.00155(17)
Cl1 0.0311(7) 0.0174(5) 0.0279(6) -0.0010(5) -0.0018(5) 0.0009(5)
C1 0.024(3) 0.019(2) 0.019(2) 0.0001(19) -0.0001(19) 0.002(2)
C2 0.016(2) 0.021(2) 0.017(2) 0.0018(18) -0.0052(18) -0.0024(18)
C3 0.022(3) 0.024(2) 0.016(2) -0.0011(19) -0.0054(19) 0.000(2)
C4 0.021(2) 0.023(2) 0.019(2) -0.002(2) -0.0024(19) -0.002(2)
C4A 0.018(2) 0.014(2) 0.019(2) 0.0032(17) -0.0040(19) 0.0023(18)
N5 0.016(2) 0.0231(19) 0.0189(19) 0.0013(17) -0.0035(15) -0.0001(17)
C6 0.021(3) 0.013(2) 0.023(2) 0.0004(19) -0.003(2) 0.0021(19)
C6A 0.022(3) 0.016(2) 0.021(2) -0.0008(18) -0.007(2) -0.0003(19)
C6B 0.021(3) 0.016(2) 0.024(2) -0.0003(19) -0.003(2) 0.000(2)
C7 0.015(3) 0.024(3) 0.031(3) -0.001(2) -0.009(2) 0.000(2)
C8 0.024(3) 0.028(3) 0.033(3) -0.001(2) -0.012(2) 0.001(2)
C9 0.046(3) 0.025(3) 0.023(3) -0.004(2) -0.012(2) 0.001(2)
C10 0.030(3) 0.023(3) 0.021(2) -0.003(2) -0.002(2) 0.004(2)
C10A 0.022(3) 0.016(2) 0.023(2) 0.0006(19) -0.002(2) 0.002(2)
N11 0.017(2) 0.026(2) 0.022(2) -0.0033(17) 0.0015(17) 0.0002(17)
C11A 0.016(2) 0.018(2) 0.019(2) -0.0017(19) -0.0028(19) 0.0012(19)
C11B 0.020(2) 0.016(2) 0.018(2) 0.0013(19) -0.0004(18) 0.002(2)
N12 0.018(2) 0.0198(19) 0.024(2) -0.0022(16) -0.0030(16) -0.0021(16)
C13 0.020(2) 0.028(2) 0.022(2) -0.007(2) -0.0007(19) -0.004(2)
C14 0.021(2) 0.025(2) 0.029(3) -0.002(2) 0.000(2) 0.001(2)
N15 0.019(2) 0.025(2) 0.028(2) 0.0042(17) -0.0034(17) -0.0008(17)
C16 0.021(3) 0.025(3) 0.026(3) -0.004(2) 0.001(2) -0.002(2)
C17 0.020(3) 0.020(2) 0.026(2) -0.003(2) 0.000(2) 0.003(2)
C18 0.017(3) 0.038(3) 0.042(3) -0.005(2) 0.002(2) -0.005(2)
N19 0.0172(19) 0.0177(18) 0.0192(19) 0.0017(16) -0.0028(15) 0.0005(17)
C20 0.017(2) 0.022(3) 0.023(2) 0.0005(19) -0.0043(19) 0.0016(19)
C21 0.020(3) 0.020(2) 0.022(2) 0.0000(19) -0.002(2) -0.001(2)
C22 0.034(3) 0.041(3) 0.023(3) 0.002(2) -0.001(2) -0.003(3)
C23 0.034(3) 0.050(3) 0.025(3) 0.003(2) 0.006(2) -0.002(3)
C24 0.019(3) 0.038(3) 0.038(3) 0.004(2) 0.003(2) -0.006(2)
C25 0.014(3) 0.025(3) 0.030(3) -0.001(2) -0.004(2) -0.001(2)
N26 0.018(2) 0.0171(19) 0.025(2) 0.0037(16) -0.0036(17) 0.0017(16)
C27 0.027(3) 0.025(2) 0.017(2) 0.0051(19) -0.002(2) 0.003(2)
C28 0.022(3) 0.016(2) 0.025(2) 0.0082(19) -0.001(2) -0.0015(19)
C29 0.033(3) 0.029(3) 0.024(3) -0.002(2) -0.003(2) -0.002(2)
C30 0.023(3) 0.019(2) 0.024(2) 0.008(2) -0.006(2) 0.000(2)
C31 0.019(3) 0.024(2) 0.021(2) 0.0067(19) -0.007(2) 0.001(2)
C32 0.023(2) 0.023(2) 0.019(2) -0.003(2) -0.0081(19) -0.003(2)
C33 0.028(3) 0.028(3) 0.029(3) 0.003(2) 0.003(2) 0.001(2)
C34 0.023(3) 0.022(3) 0.033(3) 0.006(2) 0.004(2) 0.002(2)
C35 0.026(3) 0.033(3) 0.043(3) 0.004(2) -0.003(2) 0.005(2)
C36 0.041(3) 0.048(3) 0.030(3) -0.002(3) -0.001(3) 0.018(3)
Cl2 0.0316(7) 0.0486(8) 0.0295(7) -0.0058(6) -0.0023(6) -0.0005(6)
Cl3 0.0327(7) 0.0496(8) 0.0252(6) 0.0046(6) 0.0006(5) -0.0007(7)
O1 0.074(3) 0.043(2) 0.051(3) 0.000(2) 0.005(2) -0.003(2)
O2 0.084(4) 0.067(3) 0.078(3) 0.004(3) -0.002(3) -0.004(3)
O3 0.040(2) 0.060(3) 0.064(3) 0.021(2) -0.002(2) -0.003(2)
C37 0.089(6) 0.050(4) 0.077(5) 0.015(4) -0.005(4) 0.011(4)
C38 0.109(7) 0.056(5) 0.177(10) 0.002(6) -0.087(7) -0.003(5)

loop_
_atom_type_symbol
_atom_type_description
_atom_type_scat_dispersion_real
_atom_type_scat_dispersion_imag
_atom_type_scat_source
C C 0.0033 0.0016 'International Tables Vol C Tables 4.2.6.8 and 6.1.1.4'
H H 0.0000 0.0000 'International Tables Vol C Tables 4.2.6.8 and 6.1.1.4'
N N 0.0061 0.0033 'International Tables Vol C Tables 4.2.6.8 and 6.1.1.4'
Cl Cl 0.1484 0.1585 'International Tables Vol C Tables 4.2.6.8 and 6.1.1.4'
Ru Ru -1.2594 0.8363 'International Tables Vol C Tables 4.2.6.8 and 6.1.1.4'
O O 0.0106 0.0060 'International Tables Vol C Tables 4.2.6.8 and 6.1.1.4'

loop_
_geom_angle_atom_site_label_1
_geom_angle_atom_site_label_2
_geom_angle_atom_site_label_3
_geom_angle
N26 Ru1 N19 77.18(13)
N26 Ru1 C29 115.91(16)
N19 Ru1 C29 95.53(16)
N26 Ru1 C32 124.63(15)
N19 Ru1 C32 157.64(15)
C29 Ru1 C32 79.78(17)
N26 Ru1 C28 152.59(16)
N19 Ru1 C28 95.93(15)
C29 Ru1 C28 37.54(16)
C32 Ru1 C28 67.02(17)
N26 Ru1 C31 97.40(15)
N19 Ru1 C31 157.86(15)
C29 Ru1 C31 67.22(17)
C32 Ru1 C31 37.02(16)
C28 Ru1 C31 78.95(17)
N26 Ru1 C30 92.53(15)
N19 Ru1 C30 120.28(15)
C29 Ru1 C30 37.52(17)
C32 Ru1 C30 68.10(16)
C28 Ru1 C30 67.80(16)
C31 Ru1 C30 37.83(16)
N26 Ru1 C27 162.29(15)
N19 Ru1 C27 120.43(15)
C29 Ru1 C27 67.19(17)
C32 Ru1 C27 37.66(16)
C28 Ru1 C27 36.65(16)
C31 Ru1 C27 67.08(17)
C30 Ru1 C27 80.32(16)
N26 Ru1 Cl1 86.06(10)
N19 Ru1 Cl1 85.01(10)
C29 Ru1 Cl1 157.65(13)
C32 Ru1 Cl1 91.23(13)
C28 Ru1 Cl1 120.12(12)
C31 Ru1 Cl1 116.32(12)
C30 Ru1 Cl1 153.73(12)
C27 Ru1 Cl1 93.22(12)
C2 C1 C11B 119.7(4)
C2 C1 H1 120.2
C11B C1 H1 120.2
C1 C2 C3 120.6(4)
C1 C2 N19 120.2(4)
C3 C2 N19 119.1(4)
C4 C3 C2 120.1(4)
C4 C3 H3 119.9
C2 C3 H3 119.9
C3 C4 C4A 121.7(4)
C3 C4 H4 119.2
C4A C4 H4 119.2
N5 C4A C4 118.6(4)
N5 C4A C11B 123.6(4)
C4 C4A C11B 117.8(4)
C6 N5 C4A 118.7(4)
N5 C6 N12 116.6(4)
N5 C6 C6A 123.2(4)
N12 C6 C6A 120.2(4)
C11A C6A C6 117.1(4)
C11A C6A C6B 106.2(4)
C6 C6A C6B 136.5(4)
C10A C6B C7 118.1(4)
C10A C6B C6A 106.0(4)
C7 C6B C6A 135.7(4)
C8 C7 C6B 118.9(4)
C8 C7 H7 120.6
C6B C7 H7 120.6
C7 C8 C9 122.0(5)
C7 C8 H8 119.0
C9 C8 H8 119.0
C10 C9 C8 121.1(4)
C10 C9 H9 119.4
C8 C9 H9 119.4
C9 C10 C10A 117.0(4)
C9 C10 H10 121.5
C10A C10 H10 121.5
N11 C10A C10 127.8(4)
N11 C10A C6B 109.3(4)
C10 C10A C6B 122.9(4)
C11A N11 C10A 108.7(4)
C11A N11 H11 125.6
C10A N11 H11 125.6
N11 C11A C6A 109.7(4)
N11 C11A C11B 128.3(4)
C6A C11A C11B 121.7(4)
C11A C11B C1 124.4(4)
C11A C11B C4A 115.4(4)
C1 C11B C4A 120.1(4)
C6 N12 C17 115.3(3)
C6 N12 C13 116.0(3)
C17 N12 C13 110.2(4)
N12 C13 C14 109.3(3)
N12 C13 H13A 109.8
C14 C13 H13A 109.8
N12 C13 H13B 109.8
C14 C13 H13B 109.8
H13A C13 H13B 108.3
N15 C14 C13 110.8(4)
N15 C14 H14A 109.5
C13 C14 H14A 109.5
N15 C14 H14B 109.5
C13 C14 H14B 109.5
H14A C14 H14B 108.1
C16 N15 C18 111.2(3)
C16 N15 C14 110.2(3)
C18 N15 C14 112.2(4)
C16 N15 H15 107.7
C18 N15 H15 107.7
C14 N15 H15 107.7
N15 C16 C17 109.9(4)
N15 C16 H16A 109.7
C17 C16 H16A 109.7
N15 C16 H16B 109.7
C17 C16 H16B 109.7
H16A C16 H16B 108.2
N12 C17 C16 109.6(4)
N12 C17 H17A 109.8
C16 C17 H17A 109.8
N12 C17 H17B 109.8
C16 C17 H17B 109.8
H17A C17 H17B 108.2
N15 C18 H18A 109.5
N15 C18 H18B 109.5
H18A C18 H18B 109.5
N15 C18 H18C 109.5
H18A C18 H18C 109.5
H18B C18 H18C 109.5
C20 N19 C2 119.0(3)
C20 N19 Ru1 115.9(3)
C2 N19 Ru1 125.1(3)
N19 C20 C21 116.8(4)
N19 C20 H20 121.6
C21 C20 H20 121.6
N26 C21 C22 121.8(4)
N26 C21 C20 115.0(4)
C22 C21 C20 123.1(4)
C23 C22 C21 119.4(4)
C23 C22 H22 120.3
C21 C22 H22 120.3
C24 C23 C22 118.3(5)
C24 C23 H23 120.9
C22 C23 H23 120.9
C23 C24 C25 120.5(5)
C23 C24 H24 119.7
C25 C24 H24 119.7
N26 C25 C24 121.4(4)
N26 C25 H25 119.3
C24 C25 H25 119.3
C25 N26 C21 118.5(4)
C25 N26 Ru1 126.5(3)
C21 N26 Ru1 114.9(3)
C28 C27 C32 117.6(4)
C28 C27 C33 121.9(4)
C32 C27 C33 120.4(4)
C28 C27 Ru1 69.7(2)
C32 C27 Ru1 69.1(2)
C33 C27 Ru1 131.0(3)
C27 C28 C29 121.4(4)
C27 C28 Ru1 73.7(3)
C29 C28 Ru1 70.0(3)
C27 C28 H28 119.3
C29 C28 H28 119.3
Ru1 C28 H28 129.5
C28 C29 C30 121.9(4)
C28 C29 Ru1 72.4(3)
C30 C29 Ru1 72.9(3)
C28 C29 H29 119.1
C30 C29 H29 119.1
Ru1 C29 H29 127.8
C29 C30 C31 116.8(4)
C29 C30 C34 123.4(4)
C31 C30 C34 119.8(4)
C29 C30 Ru1 69.6(3)
C31 C30 Ru1 70.6(2)
C34 C30 Ru1 131.8(3)
C32 C31 C30 121.7(4)
C32 C31 Ru1 71.4(2)
C30 C31 Ru1 71.5(2)
C32 C31 H31 119.1
C30 C31 H31 119.1
Ru1 C31 H31 130.8
C31 C32 C27 120.5(4)
C31 C32 Ru1 71.6(2)
C27 C32 Ru1 73.2(2)
C31 C32 H32 119.7
C27 C32 H32 119.7
Ru1 C32 H32 127.5
C27 C33 H33A 109.5
C27 C33 H33B 109.5
H33A C33 H33B 109.5
C27 C33 H33C 109.5
H33A C33 H33C 109.5
H33B C33 H33C 109.5
C30 C34 C36 114.5(4)
C30 C34 C35 108.0(4)
C36 C34 C35 110.8(4)
C30 C34 H34 107.7
C36 C34 H34 107.7
C35 C34 H34 107.7
C34 C35 H35A 109.5
C34 C35 H35B 109.5
H35A C35 H35B 109.5
C34 C35 H35C 109.5
H35A C35 H35C 109.5
H35B C35 H35C 109.5
C34 C36 H36A 109.5
C34 C36 H36B 109.5
H36A C36 H36B 109.5
C34 C36 H36C 109.5
H36A C36 H36C 109.5
H36B C36 H36C 109.5
H10A O1 H10B 114.2
H20A O2 H20B 111.8
C37 O3 H30 109.5
C38 C37 O3 115.4(7)
C38 C37 H37A 108.4
O3 C37 H37A 108.4
C38 C37 H37B 108.4
O3 C37 H37B 108.4
H37A C37 H37B 107.5
C37 C38 H38A 109.5
C37 C38 H38B 109.5
H38A C38 H38B 109.5
C37 C38 H38C 109.5
H38A C38 H38C 109.5
H38B C38 H38C 109.5

loop_
_geom_bond_atom_site_label_1
_geom_bond_atom_site_label_2
_geom_bond_distance
Ru1 N26 2.081(4)
Ru1 N19 2.091(3)
Ru1 C29 2.165(5)
Ru1 C32 2.194(4)
Ru1 C28 2.196(4)
Ru1 C31 2.197(4)
Ru1 C30 2.208(4)
Ru1 C27 2.248(4)
Ru1 Cl1 2.3870(11)
C1 C2 1.379(6)
C1 C11B 1.418(6)
C1 H1 0.9500
C2 C3 1.402(6)
C2 N19 1.432(5)
C3 C4 1.368(6)
C3 H3 0.9500
C4 C4A 1.414(6)
C4 H4 0.9500
C4A N5 1.366(5)
C4A C11B 1.420(6)
N5 C6 1.318(5)
C6 N12 1.402(6)
C6 C6A 1.421(6)
C6A C11A 1.402(6)
C6A C6B 1.454(6)
C6B C10A 1.409(6)
C6B C7 1.410(6)
C7 C8 1.377(6)
C7 H7 0.9500
C8 C9 1.389(7)
C8 H8 0.9500
C9 C10 1.386(7)
C9 H9 0.9500
C10 C10A 1.400(6)
C10 H10 0.9500
C10A N11 1.377(6)
N11 C11A 1.373(5)
N11 H11 0.8800
C11A C11B 1.404(6)
N12 C17 1.467(6)
N12 C13 1.471(5)
C13 C14 1.504(6)
C13 H13A 0.9900
C13 H13B 0.9900
C14 N15 1.499(6)
C14 H14A 0.9900
C14 H14B 0.9900
N15 C16 1.492(6)
N15 C18 1.497(6)
N15 H15 0.9300
C16 C17 1.517(6)
C16 H16A 0.9900
C16 H16B 0.9900
C17 H17A 0.9900
C17 H17B 0.9900
C18 H18A 0.9800
C18 H18B 0.9800
C18 H18C 0.9800
N19 C20 1.300(5)
C20 C21 1.442(6)
C20 H20 0.9500
C21 N26 1.358(5)
C21 C22 1.389(6)
C22 C23 1.381(7)
C22 H22 0.9500
C23 C24 1.377(7)
C23 H23 0.9500
C24 C25 1.383(6)
C24 H24 0.9500
C25 N26 1.346(6)
C25 H25 0.9500
C27 C28 1.398(6)
C27 C32 1.434(6)
C27 C33 1.498(6)
C28 C29 1.403(6)
C28 H28 0.9500
C29 C30 1.407(6)
C29 H29 0.9500
C30 C31 1.428(6)
C30 C34 1.509(6)
C31 C32 1.394(6)
C31 H31 0.9500
C32 H32 0.9500
C33 H33A 0.9800
C33 H33B 0.9800
C33 H33C 0.9800
C34 C36 1.529(7)
C34 C35 1.529(6)
C34 H34 1.0000
C35 H35A 0.9800
C35 H35B 0.9800
C35 H35C 0.9800
C36 H36A 0.9800
C36 H36B 0.9800
C36 H36C 0.9800
O1 H10A 0.8636
O1 H10B 0.8626
O2 H20A 0.8714
O2 H20B 0.8755
O3 C37 1.434(8)
O3 H30 0.8400
C37 C38 1.422(10)
C37 H37A 0.9900
C37 H37B 0.9900
C38 H38A 0.9800
C38 H38B 0.9800
C38 H38C 0.9800

loop_
_geom_torsion_atom_site_label_1
_geom_torsion_atom_site_label_2
_geom_torsion_atom_site_label_3
_geom_torsion_atom_site_label_4
_geom_torsion
C11B C1 C2 C3 0.4(6)
C11B C1 C2 N19 180.0(4)
C1 C2 C3 C4 -1.0(6)
N19 C2 C3 C4 179.5(4)
C2 C3 C4 C4A 0.3(7)
C3 C4 C4A N5 -177.8(4)
C3 C4 C4A C11B 0.9(6)
C4 C4A N5 C6 -175.8(4)
C11B C4A N5 C6 5.6(6)
C4A N5 C6 N12 176.6(4)
C4A N5 C6 C6A -0.6(6)
N5 C6 C6A C11A -3.2(6)
N12 C6 C6A C11A 179.6(4)
N5 C6 C6A C6B 170.7(5)
N12 C6 C6A C6B -6.4(8)
C11A C6A C6B C10A -0.5(5)
C6 C6A C6B C10A -174.9(5)
C11A C6A C6B C7 175.4(5)
C6 C6A C6B C7 1.0(9)
C10A C6B C7 C8 -2.7(6)
C6A C6B C7 C8 -178.3(5)
C6B C7 C8 C9 1.6(7)
C7 C8 C9 C10 0.8(7)
C8 C9 C10 C10A -2.1(7)
C9 C10 C10A N11 178.8(4)
C9 C10 C10A C6B 0.9(7)
C7 C6B C10A N11 -176.8(4)
C6A C6B C10A N11 0.0(5)
C7 C6B C10A C10 1.4(6)
C6A C6B C10A C10 178.2(4)
C10 C10A N11 C11A -177.6(4)
C6B C10A N11 C11A 0.5(5)
C10A N11 C11A C6A -0.9(5)
C10A N11 C11A C11B 172.8(4)
C6 C6A C11A N11 176.6(4)
C6B C6A C11A N11 0.9(5)
C6 C6A C11A C11B 2.4(6)
C6B C6A C11A C11B -173.3(4)
N11 C11A C11B C1 5.5(7)
C6A C11A C11B C1 178.5(4)
N11 C11A C11B C4A -171.1(4)
C6A C11A C11B C4A 1.9(6)
C2 C1 C11B C11A -175.6(4)
C2 C1 C11B C4A 0.8(6)
N5 C4A C11B C11A -6.1(6)
C4 C4A C11B C11A 175.3(4)
N5 C4A C11B C1 177.2(4)
C4 C4A C11B C1 -1.5(6)
N5 C6 N12 C17 121.6(4)
C6A C6 N12 C17 -61.0(5)
N5 C6 N12 C13 -9.5(6)
C6A C6 N12 C13 167.9(4)
C6 N12 C13 C14 -165.5(4)
C17 N12 C13 C14 61.0(5)
N12 C13 C14 N15 -58.1(5)
C13 C14 N15 C16 56.1(5)
C13 C14 N15 C18 -179.4(4)
C18 N15 C16 C17 179.0(4)
C14 N15 C16 C17 -55.9(5)
C6 N12 C17 C16 164.7(4)
C13 N12 C17 C16 -61.5(4)
N15 C16 C17 N12 58.7(5)
C1 C2 N19 C20 -33.6(6)
C3 C2 N19 C20 145.9(4)
C1 C2 N19 Ru1 147.2(3)
C3 C2 N19 Ru1 -33.3(5)
N26 Ru1 N19 C20 -3.6(3)
C29 Ru1 N19 C20 111.7(3)
C32 Ru1 N19 C20 -171.8(4)
C28 Ru1 N19 C20 149.4(3)
C31 Ru1 N19 C20 74.3(5)
C30 Ru1 N19 C20 81.7(3)
C27 Ru1 N19 C20 178.5(3)
Cl1 Ru1 N19 C20 -90.7(3)
N26 Ru1 N19 C2 175.6(4)
C29 Ru1 N19 C2 -69.0(3)
C32 Ru1 N19 C2 7.5(6)
C28 Ru1 N19 C2 -31.3(3)
C31 Ru1 N19 C2 -106.5(5)
C30 Ru1 N19 C2 -99.0(3)
C27 Ru1 N19 C2 -2.3(4)
Cl1 Ru1 N19 C2 88.5(3)
C2 N19 C20 C21 -176.5(4)
Ru1 N19 C20 C21 2.8(5)
N19 C20 C21 N26 0.6(6)
N19 C20 C21 C22 177.9(4)
N26 C21 C22 C23 0.2(7)
C20 C21 C22 C23 -177.0(5)
C21 C22 C23 C24 0.8(8)
C22 C23 C24 C25 -1.1(8)
C23 C24 C25 N26 0.4(7)
C24 C25 N26 C21 0.6(7)
C24 C25 N26 Ru1 -179.2(3)
C22 C21 N26 C25 -0.9(7)
C20 C21 N26 C25 176.5(4)
C22 C21 N26 Ru1 178.9(4)
C20 C21 N26 Ru1 -3.7(5)
N19 Ru1 N26 C25 -176.3(4)
C29 Ru1 N26 C25 93.8(4)
C32 Ru1 N26 C25 -1.7(4)
C28 Ru1 N26 C25 105.8(4)
C31 Ru1 N26 C25 25.5(4)
C30 Ru1 N26 C25 63.2(4)
C27 Ru1 N26 C25 -2.3(7)
Cl1 Ru1 N26 C25 -90.5(4)
N19 Ru1 N26 C21 3.9(3)
C29 Ru1 N26 C21 -86.1(3)
C32 Ru1 N26 C21 178.4(3)
C28 Ru1 N26 C21 -74.1(5)
C31 Ru1 N26 C21 -154.3(3)
C30 Ru1 N26 C21 -116.6(3)
C27 Ru1 N26 C21 177.9(4)
Cl1 Ru1 N26 C21 89.7(3)
N26 Ru1 C27 C28 132.8(5)
N19 Ru1 C27 C28 -53.9(3)
C29 Ru1 C27 C28 28.8(3)
C32 Ru1 C27 C28 132.1(4)
C31 Ru1 C27 C28 102.7(3)
C30 Ru1 C27 C28 65.6(3)
Cl1 Ru1 C27 C28 -140.0(3)
N26 Ru1 C27 C32 0.7(6)
N19 Ru1 C27 C32 173.9(2)
C29 Ru1 C27 C32 -103.3(3)
C28 Ru1 C27 C32 -132.1(4)
C31 Ru1 C27 C32 -29.4(3)
C30 Ru1 C27 C32 -66.5(3)
Cl1 Ru1 C27 C32 87.8(3)
N26 Ru1 C27 C33 -112.1(6)
N19 Ru1 C27 C33 61.2(5)
C29 Ru1 C27 C33 144.0(5)
C32 Ru1 C27 C33 -112.8(5)
C28 Ru1 C27 C33 115.1(5)
C31 Ru1 C27 C33 -142.2(5)
C30 Ru1 C27 C33 -179.3(5)
Cl1 Ru1 C27 C33 -24.9(4)
C32 C27 C28 C29 -2.0(6)
C33 C27 C28 C29 -179.8(4)
Ru1 C27 C28 C29 -53.5(4)
C32 C27 C28 Ru1 51.5(4)
C33 C27 C28 Ru1 -126.4(4)
N26 Ru1 C28 C27 -151.0(3)
N19 Ru1 C28 C27 135.5(3)
C29 Ru1 C28 C27 -133.1(4)
C32 Ru1 C28 C27 -29.5(3)
C31 Ru1 C28 C27 -66.3(3)
C30 Ru1 C28 C27 -104.1(3)
Cl1 Ru1 C28 C27 47.9(3)
N26 Ru1 C28 C29 -17.9(5)
N19 Ru1 C28 C29 -91.4(3)
C32 Ru1 C28 C29 103.6(3)
C31 Ru1 C28 C29 66.8(3)
C30 Ru1 C28 C29 29.0(3)
C27 Ru1 C28 C29 133.1(4)
Cl1 Ru1 C28 C29 -179.0(2)
C27 C28 C29 C30 -0.9(7)
Ru1 C28 C29 C30 -56.0(4)
C27 C28 C29 Ru1 55.1(4)
N26 Ru1 C29 C28 171.0(2)
N19 Ru1 C29 C28 92.5(3)
C32 Ru1 C29 C28 -65.4(3)
C31 Ru1 C29 C28 -101.8(3)
C30 Ru1 C29 C28 -132.6(4)
C27 Ru1 C29 C28 -28.2(3)
Cl1 Ru1 C29 C28 2.2(5)
N26 Ru1 C29 C30 -56.5(3)
N19 Ru1 C29 C30 -134.9(3)
C32 Ru1 C29 C30 67.2(3)
C28 Ru1 C29 C30 132.6(4)
C31 Ru1 C29 C30 30.7(3)
C27 Ru1 C29 C30 104.4(3)
Cl1 Ru1 C29 C30 134.8(3)
C28 C29 C30 C31 1.5(6)
Ru1 C29 C30 C31 -54.3(3)
C28 C29 C30 C34 -176.9(4)
Ru1 C29 C30 C34 127.3(4)
C28 C29 C30 Ru1 55.8(4)
N26 Ru1 C30 C29 131.4(3)
N19 Ru1 C30 C29 54.7(3)
C32 Ru1 C30 C29 -102.1(3)
C28 Ru1 C30 C29 -29.0(3)
C31 Ru1 C30 C29 -129.8(4)
C27 Ru1 C30 C29 -64.9(3)
Cl1 Ru1 C30 C29 -142.4(3)
N26 Ru1 C30 C31 -98.8(3)
N19 Ru1 C30 C31 -175.4(2)
C29 Ru1 C30 C31 129.8(4)
C32 Ru1 C30 C31 27.7(3)
C28 Ru1 C30 C31 100.8(3)
C27 Ru1 C30 C31 64.9(3)
Cl1 Ru1 C30 C31 -12.6(4)
N26 Ru1 C30 C34 14.3(4)
N19 Ru1 C30 C34 -62.3(5)
C29 Ru1 C30 C34 -117.1(5)
C32 Ru1 C30 C34 140.8(5)
C28 Ru1 C30 C34 -146.1(5)
C31 Ru1 C30 C34 113.1(5)
C27 Ru1 C30 C34 178.0(4)
Cl1 Ru1 C30 C34 100.5(5)
C29 C30 C31 C32 0.7(6)
C34 C30 C31 C32 179.2(4)
Ru1 C30 C31 C32 -53.0(4)
C29 C30 C31 Ru1 53.7(4)
C34 C30 C31 Ru1 -127.8(4)
N26 Ru1 C31 C32 -141.2(3)
N19 Ru1 C31 C32 144.7(4)
C29 Ru1 C31 C32 103.7(3)
C28 Ru1 C31 C32 66.3(3)
C30 Ru1 C31 C32 134.2(4)
C27 Ru1 C31 C32 29.9(3)
Cl1 Ru1 C31 C32 -52.0(3)
N26 Ru1 C31 C30 84.6(3)
N19 Ru1 C31 C30 10.5(5)
C29 Ru1 C31 C30 -30.5(3)
C32 Ru1 C31 C30 -134.2(4)
C28 Ru1 C31 C30 -67.9(3)
C27 Ru1 C31 C30 -104.3(3)
Cl1 Ru1 C31 C30 173.8(2)
C30 C31 C32 C27 -3.6(6)
Ru1 C31 C32 C27 -56.7(4)
C30 C31 C32 Ru1 53.0(4)
C28 C27 C32 C31 4.2(6)
C33 C27 C32 C31 -177.9(4)
Ru1 C27 C32 C31 55.9(4)
C28 C27 C32 Ru1 -51.7(4)
C33 C27 C32 Ru1 126.2(4)
N26 Ru1 C32 C31 49.0(3)
N19 Ru1 C32 C31 -145.1(4)
C29 Ru1 C32 C31 -65.5(3)
C28 Ru1 C32 C31 -102.5(3)
C30 Ru1 C32 C31 -28.3(3)
C27 Ru1 C32 C31 -131.2(4)
Cl1 Ru1 C32 C31 135.1(3)
N26 Ru1 C32 C27 -179.7(2)
N19 Ru1 C32 C27 -13.9(6)
C29 Ru1 C32 C27 65.7(3)
C28 Ru1 C32 C27 28.7(3)
C31 Ru1 C32 C27 131.2(4)
C30 Ru1 C32 C27 103.0(3)
Cl1 Ru1 C32 C27 -93.7(3)
C29 C30 C34 C36 -32.1(6)
C31 C30 C34 C36 149.5(4)
Ru1 C30 C34 C36 59.6(6)
C29 C30 C34 C35 92.0(5)
C31 C30 C34 C35 -86.4(5)
Ru1 C30 C34 C35 -176.4(3)
